data_4072155
loop_
_publ_author_name
'Graves, Christopher R.'
'Schelter, Eric J.'
'Cantat, Thibault'
'Scott, Brian L.'
'Kiplinger, Jaqueline L.'

_publ_section_title
;
 A Mild Protocol To Generate Uranium(IV) Mixed-Ligand Metallocene
 Complexes using Copper(I) Iodide
;
_journal_issue 20
_journal_name_full Organometallics
_journal_page_first 5371
_journal_paper_doi 10.1021/om800622g
_journal_volume 27
_journal_year 2008
_chemical_formula_sum 'C32 H44 N U'
_chemical_formula_weight 680.71
_chemical_name_systematic
; 
 ? 
;
_space_group_IT_number 2
_symmetry_cell_setting triclinic
_symmetry_space_group_name_Hall '-P 1'
_symmetry_space_group_name_H-M 'P -1'
_atom_sites_solution_hydrogens geom
_atom_sites_solution_primary direct
_atom_sites_solution_secondary difmap
_audit_creation_method SHELXL-97
_cell_angle_alpha 86.5926(14)
_cell_angle_beta 80.0815(14)
_cell_angle_gamma 80.0828(15)
_cell_formula_units_Z 2
_cell_length_a 9.2465(9)
_cell_length_b 10.8850(11)
_cell_length_c 13.7791(14)
_cell_measurement_temperature 120(1)
_cell_volume 1345.1(2)
_computing_cell_refinement 'SAINT+, v. 7.06 (Bruker AXS, 2001)'
_computing_data_collection 'APEX II, v. 1.08 (Bruker AXS, 2003)'
_computing_data_reduction 'SAINT+, v. 7.06 (Bruker AXS, 2001)'
_computing_molecular_graphics 'SHELXTL, v. 6.10, (Bruker AXS, 2000)'
_computing_publication_material 'SHELXTL, v. 6.10, (Bruker AXS, 2000)'
_computing_structure_refinement 'SHELXL-97 (Sheldrick, 1997)'
_computing_structure_solution 'SHELXS-97 (Sheldrick, 1990)'
_diffrn_ambient_temperature 120(1)
_diffrn_measured_fraction_theta_full 0.910
_diffrn_measured_fraction_theta_max 0.902
_diffrn_measurement_device_type 'Bruker D8 with APEXII CCD'
_diffrn_measurement_method '\w scans'
_diffrn_radiation_monochromator graphite
_diffrn_radiation_source 'fine-focus sealed tube'
_diffrn_radiation_type MoK\a
_diffrn_radiation_wavelength 0.71073
_diffrn_reflns_av_R_equivalents 0.0295
_diffrn_reflns_av_sigmaI/netI 0.0760
_diffrn_reflns_limit_h_max 11
_diffrn_reflns_limit_h_min -5
_diffrn_reflns_limit_k_max 13
_diffrn_reflns_limit_k_min -12
_diffrn_reflns_limit_l_max 16
_diffrn_reflns_limit_l_min -13
_diffrn_reflns_number 11131
_diffrn_reflns_theta_full 25.00
_diffrn_reflns_theta_max 25.35
_diffrn_reflns_theta_min 1.90
_diffrn_standards_decay_% 0
_diffrn_standards_interval_count 0
_diffrn_standards_interval_time 0
_diffrn_standards_number 0
_exptl_absorpt_coefficient_mu 6.054
_exptl_absorpt_correction_T_max 0.7127
_exptl_absorpt_correction_T_min 0.3493
_exptl_absorpt_correction_type multi-scan
_exptl_absorpt_process_details 'TWINABS v. 1.05'
_exptl_crystal_colour red
_exptl_crystal_density_diffrn 1.681
_exptl_crystal_density_method 'not measured'
_exptl_crystal_description 'rectangular plate'
_exptl_crystal_F_000 670
_exptl_crystal_size_max 0.22
_exptl_crystal_size_mid 0.16
_exptl_crystal_size_min 0.06
_refine_diff_density_max 1.733
_refine_diff_density_min -1.067
_refine_diff_density_rms 0.187
_refine_ls_extinction_method none
_refine_ls_goodness_of_fit_ref 0.826
_refine_ls_hydrogen_treatment constr
_refine_ls_matrix_type full
_refine_ls_number_parameters 318
_refine_ls_number_reflns 5564
_refine_ls_number_restraints 0
_refine_ls_restrained_S_all 0.826
_refine_ls_R_factor_all 0.0441
_refine_ls_R_factor_gt 0.0374
_refine_ls_shift/su_max 0.007
_refine_ls_shift/su_mean 0.000
_refine_ls_structure_factor_coef Fsqd
_refine_ls_weighting_details 'calc w=1/[\s^2^(Fo^2^)+(0.0546P)^2^+0.0000P] where P=(Fo^2^+2Fc^2^)/3'
_refine_ls_weighting_scheme calc
_refine_ls_wR_factor_gt 0.0842
_refine_ls_wR_factor_ref 0.0875
_reflns_number_gt 4808
_reflns_number_total 5564
_reflns_threshold_expression >2sigma(I)
_cod_data_source_file om800622g_si_001.cif
_cod_data_source_block apx688_hklf5_50
_cod_database_code 4072155

loop_
_symmetry_equiv_pos_as_xyz
'x, y, z'
'-x, -y, -z'

loop_
_atom_site_label
_atom_site_type_symbol
_atom_site_fract_x
_atom_site_fract_y
_atom_site_fract_z
_atom_site_U_iso_or_equiv
_atom_site_adp_type
_atom_site_occupancy
_atom_site_symmetry_multiplicity
_atom_site_calc_flag
_atom_site_refinement_flags
U1 U 0.39880(3) 0.25332(2) 0.750857(19) 0.01351(9) Uani 1 1 d .
N1 N 0.1795(6) 0.3815(5) 0.7682(4) 0.0177(13) Uani 1 1 d .
C1 C 0.2886(7) 0.1322(6) 0.6196(5) 0.0177(16) Uani 1 1 d .
C2 C 0.3353(8) 0.0358(6) 0.6877(5) 0.0170(16) Uani 1 1 d .
C3 C 0.4907(8) 0.0174(5) 0.6753(5) 0.0159(15) Uani 1 1 d .
C4 C 0.5434(8) 0.1007(6) 0.5999(5) 0.0215(17) Uani 1 1 d .
C5 C 0.4190(8) 0.1738(6) 0.5665(5) 0.0204(17) Uani 1 1 d .
C6 C 0.1319(8) 0.1754(7) 0.6043(6) 0.0276(18) Uani 1 1 d .
H6A H 0.1301 0.2369 0.5515 0.041 Uiso 1 1 calc R
H6B H 0.0742 0.2113 0.6636 0.041 Uiso 1 1 calc R
H6C H 0.0905 0.1057 0.5880 0.041 Uiso 1 1 calc R
C7 C 0.2357(8) -0.0450(6) 0.7497(5) 0.0263(18) Uani 1 1 d .
H7A H 0.2353 -0.1185 0.7146 0.039 Uiso 1 1 calc R
H7B H 0.1363 0.0007 0.7636 0.039 Uiso 1 1 calc R
H7C H 0.2721 -0.0686 0.8105 0.039 Uiso 1 1 calc R
C8 C 0.5841(9) -0.0829(6) 0.7295(6) 0.0289(19) Uani 1 1 d .
H8A H 0.5589 -0.0702 0.7991 0.043 Uiso 1 1 calc R
H8B H 0.6876 -0.0787 0.7082 0.043 Uiso 1 1 calc R
H8C H 0.5649 -0.1634 0.7155 0.043 Uiso 1 1 calc R
C9 C 0.7022(8) 0.1046(6) 0.5524(5) 0.0238(17) Uani 1 1 d .
H9A H 0.7685 0.0554 0.5917 0.036 Uiso 1 1 calc R
H9B H 0.7196 0.1893 0.5478 0.036 Uiso 1 1 calc R
H9C H 0.7196 0.0715 0.4876 0.036 Uiso 1 1 calc R
C10 C 0.4273(9) 0.2730(6) 0.4860(5) 0.0268(18) Uani 1 1 d .
H10A H 0.4536 0.3455 0.5105 0.040 Uiso 1 1 calc R
H10B H 0.3322 0.2947 0.4649 0.040 Uiso 1 1 calc R
H10C H 0.5012 0.2421 0.4313 0.040 Uiso 1 1 calc R
C11 C 0.4556(7) 0.3798(6) 0.9021(5) 0.0150(15) Uani 1 1 d .
C12 C 0.5115(8) 0.4423(6) 0.8139(5) 0.0175(16) Uani 1 1 d .
C13 C 0.6378(7) 0.3631(6) 0.7651(5) 0.0176(16) Uani 1 1 d .
C14 C 0.6571(7) 0.2490(6) 0.8239(5) 0.0152(15) Uani 1 1 d .
C15 C 0.5457(7) 0.2611(6) 0.9068(5) 0.0153(15) Uani 1 1 d .
C16 C 0.7365(8) 0.3985(7) 0.6733(5) 0.0278(18) Uani 1 1 d .
H16A H 0.6771 0.4283 0.6234 0.042 Uiso 1 1 calc R
H16B H 0.8075 0.3268 0.6503 0.042 Uiso 1 1 calc R
H16C H 0.7881 0.4629 0.6875 0.042 Uiso 1 1 calc R
C17 C 0.7838(7) 0.1416(6) 0.8028(5) 0.0213(16) Uani 1 1 d .
H17A H 0.8659 0.1557 0.8326 0.032 Uiso 1 1 calc R
H17B H 0.8147 0.1353 0.7329 0.032 Uiso 1 1 calc R
H17C H 0.7516 0.0655 0.8296 0.032 Uiso 1 1 calc R
C18 C 0.5313(8) 0.1677(6) 0.9900(5) 0.0261(18) Uani 1 1 d .
H18A H 0.5721 0.0857 0.9662 0.039 Uiso 1 1 calc R
H18B H 0.4280 0.1707 1.0175 0.039 Uiso 1 1 calc R
H18C H 0.5843 0.1865 1.0398 0.039 Uiso 1 1 calc R
C19 C 0.3273(8) 0.4327(6) 0.9813(5) 0.0249(18) Uani 1 1 d .
H19A H 0.2914 0.3656 1.0213 0.037 Uiso 1 1 calc R
H19B H 0.2483 0.4791 0.9506 0.037 Uiso 1 1 calc R
H19C H 0.3615 0.4868 1.0218 0.037 Uiso 1 1 calc R
C20 C 0.4537(9) 0.5736(6) 0.7818(6) 0.0285(19) Uani 1 1 d .
H20A H 0.5099 0.6300 0.8034 0.043 Uiso 1 1 calc R
H20B H 0.3507 0.5954 0.8102 0.043 Uiso 1 1 calc R
H20C H 0.4636 0.5790 0.7112 0.043 Uiso 1 1 calc R
C21 C 0.1163(8) 0.3144(6) 0.8507(5) 0.0182(16) Uani 1 1 d .
C22 C 0.2125(7) 0.2052(6) 0.8783(5) 0.0184(16) Uani 1 1 d .
C23 C 0.1571(7) 0.1337(6) 0.9588(5) 0.0172(15) Uani 1 1 d .
H23 H 0.2185 0.0635 0.9791 0.021 Uiso 1 1 calc R
C24 C 0.0125(8) 0.1639(6) 1.0102(5) 0.0223(17) Uani 1 1 d .
H24 H -0.0223 0.1139 1.0632 0.027 Uiso 1 1 calc R
C25 C -0.0778(8) 0.2687(6) 0.9811(5) 0.0241(18) Uani 1 1 d .
H25 H -0.1735 0.2904 1.0160 0.029 Uiso 1 1 calc R
C26 C -0.0294(8) 0.3422(6) 0.9015(5) 0.0203(17) Uani 1 1 d .
H26 H -0.0937 0.4107 0.8814 0.024 Uiso 1 1 calc R
C27 C 0.1060(8) 0.4970(6) 0.7341(5) 0.0180(16) Uani 1 1 d .
C28 C 0.0266(8) 0.5928(6) 0.7946(5) 0.0212(17) Uani 1 1 d .
H28 H 0.0139 0.5805 0.8627 0.025 Uiso 1 1 calc R
C29 C -0.0331(8) 0.7056(7) 0.7548(6) 0.0307(19) Uani 1 1 d .
H29 H -0.0858 0.7682 0.7962 0.037 Uiso 1 1 calc R
C30 C -0.0151(9) 0.7261(7) 0.6533(7) 0.038(2) Uani 1 1 d .
H30 H -0.0556 0.8022 0.6266 0.046 Uiso 1 1 calc R
C31 C 0.0614(8) 0.6351(6) 0.5942(6) 0.0289(19) Uani 1 1 d .
H31 H 0.0722 0.6488 0.5262 0.035 Uiso 1 1 calc R
C32 C 0.1248(8) 0.5212(6) 0.6315(5) 0.0243(17) Uani 1 1 d .
H32 H 0.1798 0.4608 0.5889 0.029 Uiso 1 1 calc R

loop_
_atom_site_aniso_label
_atom_site_aniso_U_11
_atom_site_aniso_U_22
_atom_site_aniso_U_33
_atom_site_aniso_U_23
_atom_site_aniso_U_13
_atom_site_aniso_U_12
U1 0.01453(14) 0.01282(13) 0.01201(16) -0.00162(10) -0.00139(10) 0.00057(9)
N1 0.017(3) 0.018(3) 0.018(3) 0.000(3) -0.002(3) -0.005(2)
C1 0.014(4) 0.022(4) 0.018(4) -0.007(3) -0.005(3) -0.003(3)
C2 0.023(4) 0.019(3) 0.008(4) -0.002(3) 0.001(3) -0.001(3)
C3 0.022(4) 0.010(3) 0.014(4) -0.005(3) -0.004(3) 0.003(3)
C4 0.024(4) 0.019(4) 0.019(4) -0.011(3) 0.001(3) 0.000(3)
C5 0.030(4) 0.021(4) 0.008(4) -0.003(3) 0.001(3) 0.001(3)
C6 0.019(4) 0.038(4) 0.024(5) -0.005(4) -0.002(3) 0.000(3)
C7 0.032(5) 0.029(4) 0.018(4) -0.004(3) 0.007(4) -0.015(3)
C8 0.033(5) 0.018(4) 0.034(5) -0.003(3) -0.005(4) 0.002(3)
C9 0.028(4) 0.029(4) 0.014(4) -0.011(3) 0.005(3) -0.007(3)
C10 0.033(5) 0.025(4) 0.020(5) -0.001(3) -0.005(4) 0.004(3)
C11 0.013(4) 0.020(3) 0.014(4) -0.009(3) -0.007(3) -0.001(3)
C12 0.026(4) 0.012(3) 0.017(4) 0.002(3) -0.009(3) -0.006(3)
C13 0.018(4) 0.018(3) 0.017(4) 0.000(3) -0.003(3) -0.003(3)
C14 0.014(4) 0.016(3) 0.017(4) 0.001(3) -0.008(3) -0.001(3)
C15 0.019(4) 0.018(3) 0.011(4) -0.003(3) -0.003(3) -0.006(3)
C16 0.018(4) 0.042(4) 0.025(5) -0.003(4) -0.001(3) -0.013(3)
C17 0.017(4) 0.027(4) 0.020(4) -0.007(3) -0.009(3) 0.005(3)
C18 0.023(4) 0.030(4) 0.025(5) 0.003(4) -0.008(4) 0.000(3)
C19 0.026(4) 0.028(4) 0.021(4) -0.007(3) -0.006(3) 0.001(3)
C20 0.035(5) 0.016(4) 0.033(5) 0.006(3) -0.004(4) -0.005(3)
C21 0.026(4) 0.016(3) 0.016(4) -0.004(3) -0.011(3) -0.004(3)
C22 0.017(4) 0.012(3) 0.027(4) -0.007(3) -0.005(3) 0.000(3)
C23 0.021(4) 0.016(3) 0.016(4) 0.007(3) -0.005(3) -0.005(3)
C24 0.039(5) 0.017(3) 0.016(4) -0.001(3) -0.003(4) -0.019(3)
C25 0.021(4) 0.027(4) 0.025(5) -0.011(3) 0.003(3) -0.008(3)
C26 0.019(4) 0.019(4) 0.024(4) -0.005(3) -0.004(3) -0.005(3)
C27 0.019(4) 0.016(3) 0.018(4) 0.004(3) -0.005(3) 0.000(3)
C28 0.020(4) 0.027(4) 0.015(4) -0.003(3) -0.002(3) -0.001(3)
C29 0.026(5) 0.031(4) 0.031(5) -0.002(4) -0.001(4) 0.006(3)
C30 0.034(5) 0.033(4) 0.044(6) 0.008(4) -0.004(4) 0.004(4)
C31 0.029(5) 0.030(4) 0.020(5) 0.012(3) 0.003(4) 0.006(3)
C32 0.027(4) 0.020(4) 0.020(5) -0.003(3) 0.002(3) 0.008(3)

loop_
_atom_type_symbol
_atom_type_description
_atom_type_scat_dispersion_real
_atom_type_scat_dispersion_imag
_atom_type_scat_source
C C 0.0033 0.0016 'International Tables Vol C Tables 4.2.6.8 and 6.1.1.4'
H H 0.0000 0.0000 'International Tables Vol C Tables 4.2.6.8 and 6.1.1.4'
N N 0.0061 0.0033 'International Tables Vol C Tables 4.2.6.8 and 6.1.1.4'
U U -9.6767 9.6646 'International Tables Vol C Tables 4.2.6.8 and 6.1.1.4'

loop_
_geom_angle_atom_site_label_1
_geom_angle_atom_site_label_2
_geom_angle_atom_site_label_3
_geom_angle
N1 U1 C22 62.7(2)
N1 U1 C5 101.2(2)
C22 U1 C5 121.4(2)
N1 U1 C12 86.82(19)
C22 U1 C12 106.5(2)
C5 U1 C12 129.7(2)
N1 U1 C13 115.19(19)
C22 U1 C13 127.8(2)
C5 U1 C13 110.4(2)
C12 U1 C13 30.25(19)
N1 U1 C1 85.94(19)
C22 U1 C1 90.9(2)
C5 U1 C1 30.5(2)
C12 U1 C1 155.3(2)
C13 U1 C1 140.8(2)
N1 U1 C21 31.07(19)
C22 U1 C21 31.7(2)
C5 U1 C21 115.2(2)
C12 U1 C21 97.05(19)
C13 U1 C21 126.78(18)
C1 U1 C21 88.73(19)
N1 U1 C14 133.86(18)
C22 U1 C14 109.4(2)
C5 U1 C14 118.1(2)
C12 U1 C14 50.06(19)
C13 U1 C14 30.63(19)
C1 U1 C14 140.01(19)
C21 U1 C14 126.49(19)
N1 U1 C11 85.47(19)
C22 U1 C11 79.2(2)
C5 U1 C11 159.2(2)
C12 U1 C11 30.2(2)
C13 U1 C11 49.7(2)
C1 U1 C11 169.12(19)
C21 U1 C11 80.47(19)
C14 U1 C11 49.42(19)
N1 U1 C15 112.41(19)
C22 U1 C15 81.4(2)
C5 U1 C15 145.8(2)
C12 U1 C15 49.7(2)
C13 U1 C15 49.6(2)
C1 U1 C15 153.3(2)
C21 U1 C15 97.45(19)
C14 U1 C15 29.50(19)
C11 U1 C15 29.96(18)
N1 U1 C4 131.0(2)
C22 U1 C4 126.2(2)
C5 U1 C4 30.0(2)
C12 U1 C4 124.0(2)
C13 U1 C4 95.4(2)
C1 U1 C4 49.5(2)
C21 U1 C4 137.47(19)
C14 U1 C4 91.8(2)
C11 U1 C4 140.9(2)
C15 U1 C4 116.6(2)
N1 U1 C2 103.67(19)
C22 U1 C2 78.0(2)
C5 U1 C2 49.9(2)
C12 U1 C2 169.5(2)
C13 U1 C2 140.0(2)
C1 U1 C2 30.2(2)
C21 U1 C2 91.64(19)
C14 U1 C2 119.62(19)
C11 U1 C2 147.9(2)
C15 U1 C2 123.3(2)
C4 U1 C2 49.1(2)
C21 N1 C27 122.6(6)
C21 N1 U1 93.9(4)
C27 N1 U1 142.9(4)
C5 C1 C2 107.6(6)
C5 C1 C6 127.0(7)
C2 C1 C6 125.3(6)
C5 C1 U1 73.7(4)
C2 C1 U1 76.2(4)
C6 C1 U1 118.5(4)
C3 C2 C1 107.9(6)
C3 C2 C7 126.1(6)
C1 C2 C7 125.3(6)
C3 C2 U1 75.7(4)
C1 C2 U1 73.6(3)
C7 C2 U1 124.0(4)
C2 C3 C4 108.8(6)
C2 C3 C8 124.3(6)
C4 C3 C8 126.8(6)
C2 C3 U1 75.0(3)
C4 C3 U1 74.4(3)
C8 C3 U1 120.5(4)
C3 C4 C5 108.1(6)
C3 C4 C9 127.9(6)
C5 C4 C9 123.7(7)
C3 C4 U1 75.8(4)
C5 C4 U1 73.0(4)
C9 C4 U1 122.5(4)
C4 C5 C1 107.6(6)
C4 C5 C10 124.8(7)
C1 C5 C10 127.5(7)
C4 C5 U1 77.0(4)
C1 C5 U1 75.8(4)
C10 C5 U1 115.5(4)
C15 C11 C12 107.9(6)
C15 C11 C19 125.5(6)
C12 C11 C19 126.5(6)
C15 C11 U1 75.5(3)
C12 C11 U1 73.8(4)
C19 C11 U1 119.4(4)
C13 C12 C11 108.1(6)
C13 C12 C20 126.0(6)
C11 C12 C20 125.8(6)
C13 C12 U1 75.6(4)
C11 C12 U1 75.9(3)
C20 C12 U1 118.2(5)
C12 C13 C14 107.3(6)
C12 C13 C16 124.9(6)
C14 C13 C16 127.7(6)
C12 C13 U1 74.1(4)
C14 C13 U1 75.1(4)
C16 C13 U1 119.7(4)
C15 C14 C13 107.8(6)
C15 C14 C17 126.7(6)
C13 C14 C17 125.3(6)
C15 C14 U1 75.5(4)
C13 C14 U1 74.2(4)
C17 C14 U1 120.3(4)
C14 C15 C11 108.9(6)
C14 C15 C18 125.3(6)
C11 C15 C18 125.7(6)
C14 C15 U1 75.0(4)
C11 C15 U1 74.6(4)
C18 C15 U1 120.1(4)
N1 C21 C26 125.9(6)
N1 C21 C22 114.2(6)
C26 C21 C22 119.8(7)
N1 C21 U1 55.1(3)
C26 C21 U1 178.3(5)
C22 C21 U1 59.2(4)
C23 C22 C21 117.4(6)
C23 C22 U1 153.4(5)
C21 C22 U1 89.1(4)
C22 C23 C24 122.3(6)
C23 C24 C25 118.9(7)
C26 C25 C24 121.4(7)
C25 C26 C21 120.2(7)
C28 C27 C32 117.4(6)
C28 C27 N1 124.9(6)
C32 C27 N1 117.5(6)
C29 C28 C27 121.0(7)
C28 C29 C30 120.5(7)
C31 C30 C29 119.3(7)
C30 C31 C32 121.9(7)
C27 C32 C31 120.0(6)

loop_
_geom_bond_atom_site_label_1
_geom_bond_atom_site_label_2
_geom_bond_distance
U1 N1 2.239(5)
U1 C22 2.342(7)
U1 C5 2.699(7)
U1 C12 2.708(6)
U1 C13 2.727(6)
U1 C1 2.725(6)
U1 C21 2.726(7)
U1 C14 2.739(6)
U1 C11 2.734(6)
U1 C15 2.746(6)
U1 C4 2.750(6)
U1 C2 2.758(6)
N1 C21 1.410(8)
N1 C27 1.417(8)
C1 C5 1.428(9)
C1 C2 1.427(9)
C1 C6 1.492(9)
C2 C3 1.398(9)
C2 C7 1.506(9)
C3 C4 1.416(9)
C3 C8 1.515(9)
C4 C5 1.412(10)
C4 C9 1.508(9)
C5 C10 1.503(9)
C11 C15 1.416(9)
C11 C12 1.419(9)
C11 C19 1.524(9)
C12 C13 1.418(9)
C12 C20 1.506(9)
C13 C14 1.444(9)
C13 C16 1.499(9)
C14 C15 1.396(9)
C14 C17 1.509(9)
C15 C18 1.490(9)
C21 C26 1.399(9)
C21 C22 1.431(9)
C22 C23 1.392(9)
C23 C24 1.395(9)
C24 C25 1.376(10)
C25 C26 1.376(9)
C27 C28 1.396(9)
C27 C32 1.409(10)
C28 C29 1.379(10)
C29 C30 1.389(11)
C30 C31 1.342(10)
C31 C32 1.387(9)
